data_4036106
loop_
_publ_author_name
'Zhang, Yanwei'
'Ye, Xiaohan'
'Petersen, Jeffery L.'
'Li, Minyong'
'Shi, Xiaodong'

_publ_section_title
;
 Synthesis and characterization of bis-N-2-aryl triazole as a fluorophore.
;
_journal_issue 7
_journal_name_full 'The Journal of organic chemistry'
_journal_page_first 3664
_journal_page_last 3669
_journal_paper_doi 10.1021/acs.joc.5b00006
_journal_volume 80
_journal_year 2015
_chemical_formula_sum 'C18 H12 I N3'
_chemical_formula_weight 397.21
_chemical_name_common C18H12N3I
_space_group_crystal_system monoclinic
_space_group_IT_number 14
_space_group_name_Hall '-P 2ybc'
_space_group_name_H-M_alt 'P 1 21/c 1'
_atom_sites_solution_hydrogens geom
_cell_angle_alpha 90
_cell_angle_beta 103.4399(14)
_cell_angle_gamma 90
_cell_formula_units_Z 8
_cell_length_a 23.8205(11)
_cell_length_b 11.7972(5)
_cell_length_c 11.1819(4)
_cell_measurement_reflns_used 9651
_cell_measurement_temperature 296.(2)
_cell_measurement_theta_max 27.4937
_cell_measurement_theta_min 3.1529
_cell_volume 3056.2(2)
_computing_cell_refinement 'SAINT V8.34A (Bruker AXS Inc., 2013)'
_computing_data_reduction 'SAINT V8.34A (Bruker AXS Inc., 2013)'
_computing_structure_refinement 'SHELXL-2013 (Sheldrick, 2013)'
_diffrn_ambient_temperature 296.(2)
_diffrn_detector_area_resol_mean 10.4167
_diffrn_measured_fraction_theta_full 0.984
_diffrn_measured_fraction_theta_max 0.984
_diffrn_measurement_device_type 'Bruker AXS D8 diffractometer (fixed chi)'
_diffrn_measurement_method 'PHOTON 100 CMOS detector'
_diffrn_radiation_monochromator Triumph
_diffrn_radiation_wavelength 0.71073
_diffrn_reflns_av_R_equivalents 0.0159
_diffrn_reflns_av_unetI/netI 0.0218
_diffrn_reflns_limit_h_max 29
_diffrn_reflns_limit_h_min -30
_diffrn_reflns_limit_k_max 14
_diffrn_reflns_limit_k_min -15
_diffrn_reflns_limit_l_max 11
_diffrn_reflns_limit_l_min -14
_diffrn_reflns_number 15047
_diffrn_reflns_theta_full 27.51
_diffrn_reflns_theta_max 27.51
_diffrn_reflns_theta_min 3.15
_exptl_absorpt_coefficient_mu 2.095
_exptl_absorpt_correction_T_max 0.59
_exptl_absorpt_correction_T_min 0.42
_exptl_absorpt_correction_type numerical
_exptl_absorpt_process_details 'SADABS V2012/1 (Bruker AXS Inc.)'
_exptl_crystal_colour 'clear pale yellow'
_exptl_crystal_density_diffrn 1.727
_exptl_crystal_density_method 'not measured'
_exptl_crystal_description block
_exptl_crystal_F_000 1552
_exptl_crystal_size_max 0.400
_exptl_crystal_size_mid 0.385
_exptl_crystal_size_min 0.283
_refine_diff_density_max 0.712
_refine_diff_density_min -0.471
_refine_ls_extinction_method none
_refine_ls_goodness_of_fit_ref 1.069
_refine_ls_hydrogen_treatment riding
_refine_ls_matrix_type full
_refine_ls_number_parameters 397
_refine_ls_number_reflns 6925
_refine_ls_number_restraints 0
_refine_ls_restrained_S_all 1.069
_refine_ls_R_factor_all 0.0492
_refine_ls_R_factor_gt 0.0371
_refine_ls_shift/su_max 0.001
_refine_ls_shift/su_mean 0.000
_refine_ls_structure_factor_coef Fsqd
_refine_ls_weighting_details 'w=1/[\s^2^(Fo^2^)+(0.0368P)^2^+5.3424P] where P=(Fo^2^+2Fc^2^)/3'
_refine_ls_weighting_scheme calc
_refine_ls_wR_factor_gt 0.0894
_refine_ls_wR_factor_ref 0.0964
_reflns_number_gt 5588
_reflns_number_total 6925
_reflns_threshold_expression 'I > 2\s(I)'
_cod_data_source_file jo5b00006_si_003.cif
_cod_data_source_block I
_cod_database_code 4036106

loop_
_space_group_symop_operation_xyz
'x, y, z'
'-x, y+1/2, -z+1/2'
'-x, -y, -z'
'x, -y-1/2, z-1/2'

loop_
_atom_site_type_symbol
_atom_site_label
_atom_site_fract_x
_atom_site_fract_y
_atom_site_fract_z
_atom_site_U_iso_or_equiv
_atom_site_adp_type
_atom_site_calc_flag
_atom_site_refinement_flags_adp
_atom_site_refinement_flags_posn
_atom_site_occupancy
I I1 0.02840(2) 0.45896(2) 0.33275(2) 0.05032(9) Uani d . . 1
I I2 0.52649(2) 0.95585(2) 0.19243(2) 0.04884(9) Uani d . . 1
N N1 0.18402(13) 0.5169(3) 0.4151(3) 0.0413(7) Uani d . . 1
N N2 0.15576(12) 0.5054(2) 0.2978(2) 0.0327(6) Uani d . . 1
N N3 0.14830(12) 0.3989(2) 0.2569(2) 0.0326(6) Uani d . . 1
N N4 0.68174(13) 1.0139(3) 0.2643(3) 0.0412(7) Uani d . . 1
N N5 0.65329(11) 1.0029(2) 0.3534(2) 0.0316(6) Uani d . . 1
N N6 0.64703(11) 0.8965(2) 0.3892(2) 0.0319(6) Uani d . . 1
C C1 0.19375(15) 0.4105(3) 0.4518(3) 0.0405(8) Uani d . . 1
H H1 0.2126 0.3884 0.5308 0.049 Uiso calc U R 1
C C2 0.17165(13) 0.3362(3) 0.3550(3) 0.0321(7) Uani d . . 1
C C3 0.17021(14) 0.2122(3) 0.3512(3) 0.0331(7) Uani d . . 1
C C4 0.19004(16) 0.1493(3) 0.4576(3) 0.0453(9) Uani d . . 1
H H4 0.2049 0.1862 0.5316 0.054 Uiso calc U R 1
C C5 0.1878(2) 0.0329(4) 0.4544(4) 0.0576(12) Uani d . . 1
H H5 0.2005 -0.0081 0.5267 0.069 Uiso calc U R 1
C C6 0.1671(2) -0.0234(4) 0.3461(5) 0.0564(11) Uani d . . 1
H H6 0.1664 -0.1022 0.3445 0.068 Uiso calc U R 1
C C7 0.14728(19) 0.0376(3) 0.2388(4) 0.0511(10) Uani d . . 1
H H7 0.133 -0.0002 0.165 0.061 Uiso calc U R 1
C C8 0.14866(16) 0.1541(3) 0.2416(3) 0.0413(8) Uani d . . 1
H H8 0.135 0.1947 0.1693 0.05 Uiso calc U R 1
C C9 0.13852(14) 0.6007(3) 0.2173(3) 0.0319(7) Uani d . . 1
C C10 0.18227(15) 0.6662(3) 0.1959(3) 0.0407(8) Uani d . . 1
H H10 0.22 0.6531 0.2396 0.049 Uiso calc U R 1
C C11 0.17076(17) 0.7527(3) 0.1087(4) 0.0468(9) Uani d . . 1
H H11 0.2002 0.8005 0.0978 0.056 Uiso calc U R 1
C C12 0.11620(18) 0.7668(3) 0.0400(4) 0.0444(9) Uani d . . 1
H H12 0.1093 0.8205 -0.0226 0.053 Uiso calc U R 1
C C13 0.06938(15) 0.7012(3) 0.0615(3) 0.0372(7) Uani d . . 1
C C14 0.01325(17) 0.7188(3) -0.0113(3) 0.0460(9) Uani d . . 1
H H14 0.0074 0.7711 -0.0751 0.055 Uiso calc U R 1
C C15 -0.03220(17) 0.6605(4) 0.0107(4) 0.0500(9) Uani d . . 1
H H15 -0.0687 0.6703 -0.0402 0.06 Uiso calc U R 1
C C16 -0.02421(16) 0.5859(3) 0.1093(4) 0.0450(8) Uani d . . 1
H H16 -0.056 0.5494 0.1265 0.054 Uiso calc U R 1
C C17 0.02969(14) 0.5651(3) 0.1819(3) 0.0334(7) Uani d . . 1
C C18 0.07970(14) 0.6179(3) 0.1575(3) 0.0305(6) Uani d . . 1
C C19 0.69257(15) 0.9078(3) 0.2395(3) 0.0412(8) Uani d . . 1
H H19 0.7118 0.8856 0.1799 0.049 Uiso calc U R 1
C C20 0.67098(13) 0.8334(3) 0.3154(3) 0.0315(7) Uani d . . 1
C C21 0.67129(13) 0.7099(3) 0.3209(3) 0.0333(7) Uani d . . 1
C C22 0.69233(16) 0.6456(3) 0.2363(3) 0.0436(8) Uani d . . 1
H H22 0.7069 0.6817 0.1761 0.052 Uiso calc U R 1
C C23 0.69166(19) 0.5288(4) 0.2414(4) 0.0546(11) Uani d . . 1
H H23 0.7059 0.487 0.1844 0.066 Uiso calc U R 1
C C24 0.67033(19) 0.4735(3) 0.3287(4) 0.0515(10) Uani d . . 1
H H24 0.67 0.3947 0.3309 0.062 Uiso calc U R 1
C C25 0.64937(19) 0.5353(3) 0.4134(4) 0.0485(9) Uani d . . 1
H H25 0.635 0.4982 0.4732 0.058 Uiso calc U R 1
C C26 0.64968(16) 0.6523(3) 0.4096(3) 0.0398(8) Uani d . . 1
H H26 0.6353 0.6933 0.467 0.048 Uiso calc U R 1
C C27 0.63590(15) 1.0981(3) 0.4161(3) 0.0327(7) Uani d . . 1
C C28 0.67907(16) 1.1654(3) 0.4794(4) 0.0448(9) Uani d . . 1
H H28 0.7168 1.1538 0.4722 0.054 Uiso calc U R 1
C C29 0.66716(19) 1.2519(3) 0.5551(4) 0.0549(11) Uani d . . 1
H H29 0.6964 1.3002 0.5949 0.066 Uiso calc U R 1
C C30 0.6129(2) 1.2648(3) 0.5702(4) 0.0501(10) Uani d . . 1
H H30 0.6058 1.3185 0.6257 0.06 Uiso calc U R 1
C C31 0.56672(16) 1.1986(3) 0.5037(3) 0.0389(8) Uani d . . 1
C C32 0.51019(18) 1.2152(3) 0.5205(4) 0.0466(9) Uani d . . 1
H H32 0.5041 1.2674 0.5785 0.056 Uiso calc U R 1
C C33 0.46519(18) 1.1567(4) 0.4539(4) 0.0516(10) Uani d . . 1
H H33 0.4286 1.1664 0.4683 0.062 Uiso calc U R 1
C C34 0.47344(16) 1.0812(3) 0.3630(4) 0.0433(8) Uani d . . 1
H H34 0.4417 1.0441 0.3145 0.052 Uiso calc U R 1
C C35 0.52726(14) 1.0610(3) 0.3440(3) 0.0332(7) Uani d . . 1
C C36 0.57709(14) 1.1153(3) 0.4178(3) 0.0297(6) Uani d . . 1

loop_
_atom_site_aniso_label
_atom_site_aniso_U_11
_atom_site_aniso_U_22
_atom_site_aniso_U_33
_atom_site_aniso_U_12
_atom_site_aniso_U_13
_atom_site_aniso_U_23
I1 0.04972(16) 0.05651(18) 0.04791(15) 0.00131(12) 0.01784(12) 0.01108(12)
I2 0.04713(15) 0.05618(17) 0.04045(14) -0.00119(11) 0.00453(10) -0.01252(11)
N1 0.0429(16) 0.0468(18) 0.0305(14) 0.0041(14) 0.0008(12) -0.0104(13)
N2 0.0356(14) 0.0321(14) 0.0286(13) 0.0034(12) 0.0039(11) -0.0032(11)
N3 0.0369(14) 0.0285(14) 0.0311(13) 0.0045(11) 0.0053(11) 0.0006(11)
N4 0.0421(16) 0.0446(17) 0.0403(16) -0.0030(14) 0.0162(13) 0.0093(14)
N5 0.0318(13) 0.0282(13) 0.0351(14) -0.0008(11) 0.0085(11) 0.0054(11)
N6 0.0337(14) 0.0282(14) 0.0346(14) 0.0005(11) 0.0095(11) 0.0011(11)
C1 0.0412(19) 0.049(2) 0.0293(16) 0.0103(16) 0.0045(14) 0.0010(15)
C2 0.0307(15) 0.0388(18) 0.0277(15) 0.0068(13) 0.0085(12) 0.0035(13)
C3 0.0332(16) 0.0333(17) 0.0362(17) 0.0102(13) 0.0148(13) 0.0078(14)
C4 0.050(2) 0.052(2) 0.0350(18) 0.0175(18) 0.0116(16) 0.0114(16)
C5 0.073(3) 0.051(2) 0.056(3) 0.027(2) 0.031(2) 0.025(2)
C6 0.068(3) 0.035(2) 0.076(3) 0.0144(19) 0.037(2) 0.014(2)
C7 0.063(3) 0.037(2) 0.057(2) 0.0053(18) 0.022(2) -0.0022(18)
C8 0.050(2) 0.0373(19) 0.0374(18) 0.0095(16) 0.0112(16) 0.0062(15)
C9 0.0395(17) 0.0242(15) 0.0319(16) 0.0041(13) 0.0079(13) -0.0041(13)
C10 0.0361(17) 0.0340(18) 0.052(2) 0.0004(14) 0.0093(15) -0.0081(16)
C11 0.048(2) 0.0306(18) 0.067(3) -0.0066(15) 0.0238(19) -0.0012(17)
C12 0.063(2) 0.0261(17) 0.048(2) 0.0003(16) 0.0189(18) 0.0036(15)
C13 0.0446(19) 0.0289(17) 0.0395(18) 0.0044(14) 0.0124(15) 0.0005(14)
C14 0.058(2) 0.038(2) 0.0392(19) 0.0080(17) 0.0053(17) 0.0083(16)
C15 0.043(2) 0.049(2) 0.051(2) 0.0088(18) -0.0020(17) 0.0046(18)
C16 0.0386(19) 0.047(2) 0.050(2) 0.0030(16) 0.0109(16) 0.0009(18)
C17 0.0371(17) 0.0331(17) 0.0310(16) 0.0024(13) 0.0099(13) -0.0011(13)
C18 0.0361(16) 0.0248(15) 0.0317(15) 0.0011(13) 0.0100(13) -0.0062(12)
C19 0.0420(19) 0.047(2) 0.0394(19) 0.0037(16) 0.0186(15) 0.0051(16)
C20 0.0274(15) 0.0364(17) 0.0301(15) 0.0036(13) 0.0053(12) -0.0004(13)
C21 0.0304(15) 0.0355(17) 0.0313(16) 0.0057(13) 0.0019(12) -0.0037(14)
C22 0.0426(19) 0.052(2) 0.0386(19) 0.0063(17) 0.0133(15) -0.0077(17)
C23 0.056(2) 0.052(2) 0.053(2) 0.015(2) 0.009(2) -0.023(2)
C24 0.060(2) 0.034(2) 0.055(2) 0.0078(18) 0.002(2) -0.0089(18)
C25 0.061(2) 0.037(2) 0.047(2) 0.0028(18) 0.0103(19) 0.0055(16)
C26 0.050(2) 0.0328(18) 0.0383(18) 0.0074(15) 0.0129(16) -0.0024(15)
C27 0.0417(17) 0.0237(15) 0.0314(16) -0.0002(13) 0.0057(13) 0.0053(13)
C28 0.0393(18) 0.0340(19) 0.055(2) -0.0031(15) -0.0011(16) 0.0039(17)
C29 0.059(3) 0.035(2) 0.059(2) -0.0068(18) -0.011(2) -0.0080(18)
C30 0.071(3) 0.0275(18) 0.047(2) 0.0033(18) 0.0046(19) -0.0084(16)
C31 0.053(2) 0.0258(16) 0.0360(17) 0.0039(15) 0.0074(15) 0.0026(14)
C32 0.067(3) 0.0344(19) 0.044(2) 0.0108(18) 0.0245(19) -0.0014(16)
C33 0.051(2) 0.050(2) 0.060(2) 0.0111(19) 0.026(2) 0.004(2)
C34 0.0379(19) 0.043(2) 0.048(2) 0.0005(16) 0.0085(16) 0.0017(17)
C35 0.0381(17) 0.0310(17) 0.0302(16) 0.0005(13) 0.0072(13) 0.0043(13)
C36 0.0386(16) 0.0241(15) 0.0256(14) -0.0013(13) 0.0056(12) 0.0042(12)

loop_
_atom_type_symbol
_atom_type_description
_atom_type_scat_dispersion_real
_atom_type_scat_dispersion_imag
_atom_type_scat_source
C C 0.0033 0.0016 'International Tables Vol C Tables 4.2.6.8 and 6.1.1.4'
H H 0.0000 0.0000 'International Tables Vol C Tables 4.2.6.8 and 6.1.1.4'
N N 0.0061 0.0033 'International Tables Vol C Tables 4.2.6.8 and 6.1.1.4'
I I -0.4742 1.8119 'International Tables Vol C Tables 4.2.6.8 and 6.1.1.4'

loop_
_geom_angle_atom_site_label_1
_geom_angle_atom_site_label_2
_geom_angle_atom_site_label_3
_geom_angle
C1 N1 N2 102.7(3)
N3 N2 N1 115.5(3)
N3 N2 C9 121.6(2)
N1 N2 C9 122.7(3)
C2 N3 N2 104.1(3)
C19 N4 N5 102.9(3)
N4 N5 N6 115.2(3)
N4 N5 C27 122.8(3)
N6 N5 C27 121.6(3)
C20 N6 N5 104.2(3)
N1 C1 C2 110.3(3)
N3 C2 C1 107.4(3)
N3 C2 C3 121.9(3)
C1 C2 C3 130.7(3)
C4 C3 C8 118.2(3)
C4 C3 C2 120.5(3)
C8 C3 C2 121.3(3)
C5 C4 C3 120.6(4)
C6 C5 C4 120.8(4)
C5 C6 C7 119.6(4)
C8 C7 C6 119.9(4)
C7 C8 C3 120.9(4)
C10 C9 C18 123.2(3)
C10 C9 N2 115.7(3)
C18 C9 N2 120.9(3)
C9 C10 C11 120.3(3)
C12 C11 C10 119.5(3)
C11 C12 C13 121.6(3)
C14 C13 C12 119.9(3)
C14 C13 C18 120.5(3)
C12 C13 C18 119.6(3)
C15 C14 C13 120.9(3)
C14 C15 C16 119.9(4)
C17 C16 C15 121.3(4)
C16 C17 C18 121.1(3)
C16 C17 I1 113.2(3)
C18 C17 I1 125.5(2)
C9 C18 C17 128.6(3)
C9 C18 C13 115.4(3)
C17 C18 C13 115.9(3)
N4 C19 C20 110.5(3)
N6 C20 C19 107.2(3)
N6 C20 C21 122.0(3)
C19 C20 C21 130.8(3)
C22 C21 C26 117.9(3)
C22 C21 C20 120.9(3)
C26 C21 C20 121.1(3)
C23 C22 C21 120.4(4)
C24 C23 C22 121.1(4)
C23 C24 C25 119.5(4)
C24 C25 C26 120.2(4)
C25 C26 C21 120.9(3)
C28 C27 C36 122.6(3)
C28 C27 N5 116.2(3)
C36 C27 N5 121.1(3)
C27 C28 C29 120.4(4)
C30 C29 C28 119.6(4)
C29 C30 C31 121.5(4)
C30 C31 C32 120.1(3)
C30 C31 C36 119.8(3)
C32 C31 C36 120.0(3)
C33 C32 C31 121.1(3)
C32 C33 C34 120.0(4)
C35 C34 C33 121.2(4)
C34 C35 C36 121.0(3)
C34 C35 I2 113.3(3)
C36 C35 I2 125.5(2)
C27 C36 C35 128.1(3)
C27 C36 C31 115.5(3)
C35 C36 C31 116.4(3)

loop_
_geom_bond_atom_site_label_1
_geom_bond_atom_site_label_2
_geom_bond_distance
I1 C17 2.106(3)
I2 C35 2.097(3)
N1 C1 1.324(5)
N1 N2 1.334(4)
N2 N3 1.334(4)
N2 C9 1.439(4)
N3 C2 1.333(4)
N4 C19 1.321(5)
N4 N5 1.335(4)
N5 N6 1.336(4)
N5 C27 1.435(4)
N6 C20 1.334(4)
C1 C2 1.398(5)
C2 C3 1.463(5)
C3 C4 1.389(5)
C3 C8 1.394(5)
C4 C5 1.374(6)
C5 C6 1.369(7)
C6 C7 1.384(6)
C7 C8 1.375(5)
C9 C10 1.362(5)
C9 C18 1.420(4)
C10 C11 1.394(5)
C11 C12 1.358(6)
C12 C13 1.422(5)
C13 C14 1.409(5)
C13 C18 1.434(5)
C14 C15 1.352(6)
C15 C16 1.389(6)
C16 C17 1.372(5)
C17 C18 1.426(5)
C19 C20 1.399(5)
C20 C21 1.459(5)
C21 C22 1.393(5)
C21 C26 1.395(5)
C22 C23 1.379(6)
C23 C24 1.367(6)
C24 C25 1.378(6)
C25 C26 1.381(5)
C27 C28 1.361(5)
C27 C36 1.420(5)
C28 C29 1.396(6)
C29 C30 1.350(6)
C30 C31 1.412(5)
C31 C32 1.416(5)
C31 C36 1.435(5)
C32 C33 1.345(6)
C33 C34 1.400(6)
C34 C35 1.368(5)
C35 C36 1.430(4)
